data_4060214
loop_
_publ_author_name
'Noriyuki Suzuki'
'Naoto Aihara'
'Hidemichi Takahara'
'Takaaki Watanabe'
'Masakazu Iwasaki'
'Masahiko Saburi'
'Daisuke Hashizume'
'Teiji Chihara'

_publ_contact_author_address
;
    Chemical Analysisi Division, RIKEN, Wako, Saitama, 351-0198, Japan
;
_publ_contact_author_email ' nsuzuki@postman.riken.go.jp'
_publ_contact_author_fax ' +81-48-462-4631 '
_publ_contact_author_name ' Noriyuki Suzuki'
_publ_section_title
;
Synthesis and Structure of 1-Zirconacyclopent-3-yne Complexes without
Substituents Adjacent to the Triple Bond
;
_journal_name_full 'Journal of the American Chemical Society'
_journal_page_first 60
_journal_page_last 61
_journal_paper_doi 10.1021/ja0385742
_journal_volume 126
_journal_year 2004
_chemical_formula_moiety 'C27 H33 P Zr2'
_chemical_formula_sum 'C27 H33 P Zr2'
_chemical_formula_weight 570.97
_space_group_IT_number 14
_symmetry_cell_setting monoclinic
_symmetry_space_group_name_Hall '-P 2ybc'
_symmetry_space_group_name_H-M 'P 1 21/c 1'
_cell_angle_alpha 90
_cell_angle_beta 105.6613(5)
_cell_angle_gamma 90
_cell_formula_units_Z 4
_cell_length_a 10.5259(2)
_cell_length_b 33.0858(4)
_cell_length_c 8.2256(1)
_cell_measurement_reflns_used 72723
_cell_measurement_temperature 200.2
_cell_measurement_theta_max 30.0
_cell_measurement_theta_min 0.6
_cell_volume 2758.28(7)
_diffrn_detector_area_resol_mean 10.00
_diffrn_measured_fraction_theta_full 0.9995
_diffrn_measured_fraction_theta_max 0.9995
_diffrn_measurement_device_type 'Rigaku RAXIS-CS Imaging Plate'
_diffrn_measurement_method \w
_diffrn_radiation_type 'Mo K\a'
_diffrn_radiation_wavelength 0.7107
_diffrn_reflns_av_R_equivalents 0.039
_diffrn_reflns_limit_h_max 14
_diffrn_reflns_limit_h_min -14
_diffrn_reflns_limit_k_max 0
_diffrn_reflns_limit_k_min -46
_diffrn_reflns_limit_l_max 11
_diffrn_reflns_limit_l_min 0
_diffrn_reflns_number 44567
_diffrn_reflns_theta_full 30.03
_diffrn_reflns_theta_max 30.03
_exptl_absorpt_coefficient_mu 0.823
_exptl_absorpt_correction_T_max 0.781
_exptl_absorpt_correction_T_min 0.594
_exptl_absorpt_correction_type multi-scan
_exptl_absorpt_process_details '(Higashi, 1995)'
_exptl_crystal_colour orange
_exptl_crystal_density_diffrn 1.375
_exptl_crystal_density_meas ?
_exptl_crystal_density_method 'not measured'
_exptl_crystal_description cubic
_exptl_crystal_size_max 0.800
_exptl_crystal_size_mid 0.500
_exptl_crystal_size_min 0.300
_exptl_crystal_size_rad ?
_refine_diff_density_max 0.92
_refine_diff_density_min -1.06
_refine_ls_abs_structure_details ?
_refine_ls_abs_structure_Flack ?
_refine_ls_extinction_coef ?
_refine_ls_extinction_method none
_refine_ls_goodness_of_fit_ref 1.707
_refine_ls_hydrogen_treatment noref
_refine_ls_number_parameters 271
_refine_ls_number_reflns 8071
_refine_ls_R_factor_gt 0.0409
_refine_ls_shift/su_max 0.0027
_refine_ls_structure_factor_coef Fsqd
_refine_ls_weighting_details 'w = 1/[\s^2^(Fo^2^) + (0.05000(Max(Fo^2^,0) + 2Fc^2^)/3)^2^]'
_refine_ls_weighting_scheme calc
_refine_ls_wR_factor_ref 0.1316
_reflns_number_gt 7146
_reflns_number_total 8071
_reflns_threshold_expression F^2^>2.0\s(F^2^)
_cod_original_sg_symbol_H-M 'P 21/c'
_cod_database_code 4060214

loop_
_symmetry_equiv_pos_as_xyz
x,y,z
-x,1/2+y,1/2-z
-x,-y,-z
x,1/2-y,1/2+z

loop_
_atom_site_label
_atom_site_type_symbol
_atom_site_fract_x
_atom_site_fract_y
_atom_site_fract_z
_atom_site_U_iso_or_equiv
_atom_site_adp_type
_atom_site_occupancy
_atom_site_calc_flag
_atom_site_refinement_flags
_atom_site_disorder_assembly
_atom_site_disorder_group
Zr1 Zr 0.29929(3) -0.432191(8) 0.09969(4) 0.02542(7) Uani 1.00 d . . .
Zr2 Zr 0.62278(2) -0.348074(7) 0.38759(3) 0.01921(6) Uani 1.00 d . . .
P P 0.82830(7) -0.38671(3) 0.32786(10) 0.0281(2) Uani 1.00 d . . .
C1 C 0.5151(3) -0.4336(1) 0.0965(6) 0.058(1) Uani 1.00 d . . .
C2 C 0.5190(3) -0.3998(1) 0.2176(5) 0.0357(8) Uani 1.00 d . . .
C3 C 0.4315(3) -0.3787(1) 0.2742(5) 0.0360(8) Uani 1.00 d . . .
C4 C 0.2892(3) -0.3780(1) 0.2648(6) 0.053(1) Uani 1.00 d . . .
C5 C 0.3616(6) -0.4762(2) 0.3609(5) 0.065(1) Uani 1.00 d . . .
C6 C 0.3650(5) -0.5014(1) 0.2226(6) 0.061(1) Uani 1.00 d . . .
C7 C 0.2357(5) -0.5053(1) 0.1188(5) 0.050(1) Uani 1.00 d . . .
C8 C 0.1513(4) -0.4828(1) 0.1900(5) 0.050(1) Uani 1.00 d . . .
C9 C 0.2269(5) -0.4652(1) 0.3396(5) 0.057(1) Uani 1.00 d . . .
C10 C 0.2599(5) -0.3842(1) -0.1490(6) 0.059(1) Uani 1.00 d . . .
C11 C 0.2834(4) -0.4220(2) -0.2117(5) 0.055(1) Uani 1.00 d . . .
C12 C 0.1783(4) -0.4473(1) -0.2062(4) 0.0484(10) Uani 1.00 d . . .
C13 C 0.0906(4) -0.4257(1) -0.1410(5) 0.0464(10) Uani 1.00 d . . .
C14 C 0.1385(4) -0.3870(1) -0.1074(5) 0.050(1) Uani 1.00 d . . .
C15 C 0.6520(6) -0.3929(1) 0.6447(5) 0.063(1) Uani 1.00 d . . .
C16 C 0.5469(5) -0.3661(2) 0.6411(6) 0.081(2) Uani 1.00 d . . .
C17 C 0.5928(7) -0.3284(2) 0.6696(5) 0.070(2) Uani 1.00 d . . .
C18 C 0.7241(7) -0.3293(2) 0.6944(5) 0.071(1) Uani 1.00 d . . .
C19 C 0.7632(4) -0.3690(2) 0.6791(4) 0.059(1) Uani 1.00 d . . .
C20 C 0.4967(5) -0.2972(1) 0.1780(6) 0.055(1) Uani 1.00 d . . .
C21 C 0.5520(5) -0.2758(1) 0.3269(6) 0.053(1) Uani 1.00 d . . .
C22 C 0.6891(5) -0.2754(1) 0.3529(6) 0.055(1) Uani 1.00 d . . .
C23 C 0.7194(5) -0.2972(1) 0.2217(6) 0.052(1) Uani 1.00 d . . .
C24 C 0.6000(5) -0.3109(1) 0.1140(5) 0.054(1) Uani 1.00 d . . .
C25 C 0.8480(4) -0.4396(1) 0.3942(5) 0.0449(9) Uani 1.00 d . . .
C26 C 0.9945(3) -0.3670(1) 0.4231(6) 0.054(1) Uani 1.00 d . . .
C27 C 0.8298(4) -0.3903(1) 0.1075(4) 0.0446(10) Uani 1.00 d . . .
H1a H 0.5691 -0.4592 0.1413 0.0432 Uiso 1.00 calc . . .
H1b H 0.5714 -0.4330 -0.0119 0.0432 Uiso 1.00 calc . . .
H4a H 0.2658 -0.3713 0.3650 0.0432 Uiso 1.00 calc . . .
H4b H 0.2430 -0.3494 0.2152 0.0432 Uiso 1.00 calc . . .
H5 H 0.4351 -0.4682 0.4499 0.0775 Uiso 1.00 calc . . .
H6 H 0.4431 -0.5138 0.2054 0.0717 Uiso 1.00 calc . . .
H7 H 0.2096 -0.5207 0.0167 0.0598 Uiso 1.00 calc . . .
H8 H 0.0574 -0.4800 0.1445 0.0612 Uiso 1.00 calc . . .
H9 H 0.1930 -0.4485 0.4136 0.0685 Uiso 1.00 calc . . .
H10 H 0.3145 -0.3608 -0.1368 0.0734 Uiso 1.00 calc . . .
H11 H 0.3578 -0.4299 -0.2509 0.0665 Uiso 1.00 calc . . .
H12 H 0.1686 -0.4752 -0.2411 0.0582 Uiso 1.00 calc . . .
H13 H 0.0095 -0.4360 -0.1242 0.0561 Uiso 1.00 calc . . .
H14 H 0.0976 -0.3655 -0.0605 0.0596 Uiso 1.00 calc . . .
H15 H 0.6458 -0.4215 0.6252 0.0734 Uiso 1.00 calc . . .
H16 H 0.4554 -0.3741 0.6196 0.0937 Uiso 1.00 calc . . .
H17 H 0.5401 -0.3048 0.6717 0.0838 Uiso 1.00 calc . . .
H18 H 0.7811 -0.3062 0.7171 0.0841 Uiso 1.00 calc . . .
H19 H 0.8512 -0.3785 0.6906 0.0683 Uiso 1.00 calc . . .
H20 H 0.4032 -0.3019 0.1289 0.0667 Uiso 1.00 calc . . .
H21 H 0.5050 -0.2632 0.3974 0.0643 Uiso 1.00 calc . . .
H22 H 0.7515 -0.2630 0.4456 0.0673 Uiso 1.00 calc . . .
H23 H 0.8055 -0.3016 0.2069 0.0632 Uiso 1.00 calc . . .
H24 H 0.5907 -0.3270 0.0145 0.0645 Uiso 1.00 calc . . .
H25a H 0.7665 -0.4537 0.3510 0.0543 Uiso 1.00 calc . . .
H25b H 0.9140 -0.4521 0.3519 0.0543 Uiso 1.00 calc . . .
H25c H 0.8728 -0.4413 0.5140 0.0543 Uiso 1.00 calc . . .
H26a H 1.0585 -0.3852 0.4041 0.0651 Uiso 1.00 calc . . .
H26b H 1.0043 -0.3414 0.3757 0.0651 Uiso 1.00 calc . . .
H26c H 1.0075 -0.3638 0.5423 0.0651 Uiso 1.00 calc . . .
H27a H 0.7467 -0.4004 0.0405 0.0550 Uiso 1.00 calc . . .
H27b H 0.8437 -0.3641 0.0655 0.0550 Uiso 1.00 calc . . .
H27c H 0.8978 -0.4079 0.0955 0.0550 Uiso 1.00 calc . . .

loop_
_atom_site_aniso_label
_atom_site_aniso_U_11
_atom_site_aniso_U_22
_atom_site_aniso_U_33
_atom_site_aniso_U_12
_atom_site_aniso_U_13
_atom_site_aniso_U_23
Zr1 0.0204(1) 0.0238(1) 0.0290(1) 0.00083(9) 0.00136(10) -0.00581(10)
Zr2 0.0235(1) 0.0183(1) 0.0159(1) -0.00141(8) 0.00547(9) -0.00078(8)
P 0.0225(3) 0.0331(4) 0.0291(4) -0.0006(3) 0.0078(3) -0.0036(3)
C1 0.023(1) 0.062(2) 0.085(3) -0.001(1) 0.009(2) -0.053(2)
C2 0.021(1) 0.036(2) 0.047(2) -0.001(1) 0.005(1) -0.019(1)
C3 0.021(1) 0.036(2) 0.049(2) -0.001(1) 0.005(1) -0.020(1)
C4 0.022(1) 0.053(2) 0.083(3) 0.000(1) 0.010(2) -0.041(2)
C5 0.083(3) 0.059(3) 0.036(2) 0.025(2) -0.011(2) 0.006(2)
C6 0.079(3) 0.040(2) 0.061(3) 0.030(2) 0.016(2) 0.013(2)
C7 0.078(3) 0.026(2) 0.047(2) -0.006(2) 0.016(2) 0.003(1)
C8 0.061(2) 0.042(2) 0.052(2) -0.006(2) 0.022(2) 0.011(2)
C9 0.088(3) 0.053(2) 0.034(2) 0.020(2) 0.020(2) 0.011(2)
C10 0.065(3) 0.046(2) 0.068(3) -0.009(2) 0.019(2) 0.023(2)
C11 0.052(2) 0.077(3) 0.040(2) 0.011(2) 0.019(2) 0.010(2)
C12 0.059(2) 0.051(2) 0.028(2) -0.001(2) -0.001(2) 0.000(1)
C13 0.034(2) 0.065(2) 0.033(2) -0.004(2) -0.003(1) 0.010(2)
C14 0.056(2) 0.049(2) 0.044(2) 0.016(2) 0.010(2) 0.012(2)
C15 0.121(5) 0.037(2) 0.026(2) -0.007(2) 0.014(2) 0.013(1)
C16 0.054(2) 0.164(7) 0.034(2) -0.013(3) 0.025(2) 0.026(3)
C17 0.108(4) 0.076(3) 0.030(2) 0.038(3) 0.025(2) -0.003(2)
C18 0.120(5) 0.062(3) 0.018(1) -0.035(3) -0.002(2) -0.008(2)
C19 0.051(2) 0.104(4) 0.018(1) 0.021(2) 0.002(1) 0.008(2)
C20 0.068(3) 0.041(2) 0.051(2) 0.020(2) 0.005(2) 0.020(2)
C21 0.084(3) 0.025(2) 0.057(2) 0.014(2) 0.031(2) 0.007(2)
C22 0.088(3) 0.023(2) 0.053(2) -0.015(2) 0.020(2) 0.001(1)
C23 0.074(3) 0.031(2) 0.061(2) 0.000(2) 0.038(2) 0.019(2)
C24 0.099(3) 0.038(2) 0.028(2) 0.011(2) 0.023(2) 0.014(1)
C25 0.039(2) 0.036(2) 0.056(2) 0.011(1) 0.007(2) 0.002(2)
C26 0.027(1) 0.065(3) 0.068(3) -0.010(2) 0.010(2) -0.011(2)
C27 0.047(2) 0.058(2) 0.035(2) 0.002(2) 0.022(2) -0.007(2)

loop_
_atom_type_symbol
_atom_type_description
_atom_type_scat_dispersion_real
_atom_type_scat_dispersion_imag
_atom_type_scat_source
C C 0.003 0.002
;International Tables for Crystallography
(1992, Vol. C, Tables 4.2.6.8 and 6.1.1.1)
;
H H 0.000 0.000
;International Tables for Crystallography
(1992, Vol. C, Table 6.1.1.2)
;
Zr Zr -2.967 0.560
;International Tables for Crystallography
(1992, Vol. C, Tables 4.2.6.8 and 6.1.1.1)
;
P P 0.102 0.094
;International Tables for Crystallography
(1992, Vol. C, Tables 4.2.6.8 and 6.1.1.1)
;
